data_7035277
loop_
_publ_author_name
'Mariappan, Kadarkaraisamy'
'Alaparthi, Madhubabu'
'Hoffman, Mariah'
'Rama, Myriam Alcantar'
'Balasubramanian, Vinothini'
'John, Danielle M.'
'Sykes, Andrew G.'

_publ_section_title
;
 Improved selectivity for Pb(ii) by sulfur, selenium and tellurium
 analogues of 1,8-anthraquinone-18-crown-5: synthesis, spectroscopy, X-ray
 crystallography and computational studies.
;
_journal_issue 26
_journal_name_full 'Dalton transactions (Cambridge, England : 2003)'
_journal_page_first 11774
_journal_page_last 11787
_journal_paper_doi 10.1039/c5dt01305d
_journal_volume 44
_journal_year 2015
_chemical_formula_moiety 'C22 H22 Cl2 O14 Pb S'
_chemical_formula_sum 'C22 H22 Cl2 O14 Pb S'
_chemical_formula_weight 820.54
_chemical_name_common CES.PB
_chemical_name_systematic
;
 ?
;
_space_group_crystal_system triclinic
_space_group_IT_number 2
_space_group_name_Hall '-P 1'
_space_group_name_H-M_alt 'P -1'
_symmetry_space_group_name_Hall '-P 1'
_symmetry_space_group_name_H-M 'P -1'
_atom_sites_solution_hydrogens geom
_audit_creation_method SHELXL-2014
_audit_update_record
;
2015-05-06 deposited with the CCDC.
2015-05-27 downloaded from the CCDC.
;
_cell_angle_alpha 80.0900(10)
_cell_angle_beta 82.6810(10)
_cell_angle_gamma 85.4590(10)
_cell_formula_units_Z 2
_cell_length_a 8.0605(6)
_cell_length_b 12.1558(10)
_cell_length_c 13.1591(10)
_cell_measurement_reflns_used 9993
_cell_measurement_temperature 100(2)
_cell_measurement_theta_max 25.46
_cell_measurement_theta_min 2.51
_cell_volume 1257.60(17)
_computing_cell_refinement 'Bruker SAINT'
_computing_data_collection 'Bruker APEX2'
_computing_data_reduction 'Bruker SAINT'
_computing_molecular_graphics 'Bruker SHELXTL'
_computing_publication_material 'Bruker SHELXTL'
_computing_structure_refinement 'SHELXL-2013 (Sheldrick 2013)'
_computing_structure_solution 'SHELXS-97 (Sheldrick 2008)'
_diffrn_ambient_temperature 100(2)
_diffrn_measured_fraction_theta_full 0.998
_diffrn_measured_fraction_theta_max 0.996
_diffrn_measurement_device_type 'Bruker APEX-II CCD'
_diffrn_measurement_method '\f and \w scans'
_diffrn_radiation_type MoK\a
_diffrn_radiation_wavelength 0.71073
_diffrn_reflns_av_R_equivalents 0.0263
_diffrn_reflns_av_unetI/netI 0.0298
_diffrn_reflns_laue_measured_fraction_full 0.998
_diffrn_reflns_laue_measured_fraction_max 0.996
_diffrn_reflns_limit_h_max 9
_diffrn_reflns_limit_h_min -9
_diffrn_reflns_limit_k_max 14
_diffrn_reflns_limit_k_min -14
_diffrn_reflns_limit_l_max 15
_diffrn_reflns_limit_l_min -15
_diffrn_reflns_number 12675
_diffrn_reflns_point_group_measured_fraction_full 0.998
_diffrn_reflns_point_group_measured_fraction_max 0.996
_diffrn_reflns_theta_full 25.242
_diffrn_reflns_theta_max 25.464
_diffrn_reflns_theta_min 1.582
_exptl_absorpt_coefficient_mu 7.079
_exptl_absorpt_correction_T_max 0.493
_exptl_absorpt_correction_T_min 0.233
_exptl_absorpt_correction_type multi-scan
_exptl_absorpt_process_details SADABS
_exptl_crystal_colour YELLOW
_exptl_crystal_density_diffrn 2.167
_exptl_crystal_description NEEDLE
_exptl_crystal_F_000 796
_exptl_crystal_size_max 0.200
_exptl_crystal_size_mid 0.150
_exptl_crystal_size_min 0.100
_refine_diff_density_max 0.889
_refine_diff_density_min -0.727
_refine_diff_density_rms 0.095
_refine_ls_extinction_method none
_refine_ls_goodness_of_fit_ref 1.067
_refine_ls_hydrogen_treatment constr
_refine_ls_matrix_type full
_refine_ls_number_parameters 361
_refine_ls_number_reflns 4662
_refine_ls_number_restraints 0
_refine_ls_restrained_S_all 1.067
_refine_ls_R_factor_all 0.0162
_refine_ls_R_factor_gt 0.0158
_refine_ls_shift/su_max 0.001
_refine_ls_shift/su_mean 0.000
_refine_ls_structure_factor_coef Fsqd
_refine_ls_weighting_details 'w=1/[\s^2^(Fo^2^)+(0.0102P)^2^+1.1525P] where P=(Fo^2^+2Fc^2^)/3'
_refine_ls_weighting_scheme calc
_refine_ls_wR_factor_gt 0.0398
_refine_ls_wR_factor_ref 0.0401
_reflns_Friedel_coverage 0.000
_reflns_number_gt 4575
_reflns_number_total 4662
_reflns_threshold_expression 'I > 2\s(I)'
_cod_data_source_file c5dt01305d3.cif
_cod_data_source_block shelx
_cod_depositor_comments
;
The following automatic conversions were performed:

'_exptl_absorpt_correction_type' value 'MULTI-SCAN' changed to
'multi-scan' according to
/usr/data/users/saulius/crontab/automatic-downloads/rss-feeds/RSC/lib/dictionaries/cif_core.dic
dictionary named 'cif_core.dic' version 2.4.2 from 2011-04-26.

Automatic conversion script
Id: cif_fix_values 3271 2015-04-21 07:52:19Z andrius 

 Adding full bibliography for 7035276--7035281.cif.
;
_cod_database_code 7035277
_shelx_space_group_comment
;
The symmetry employed for this shelxl refinement is uniquely defined
by the following loop, which should always be used as a source of
symmetry information in preference to the above space-group names.
They are only intended as comments.
;
_shelx_estimated_absorpt_t_min 0.332
_shelx_estimated_absorpt_t_max 0.538
_shelxl_version_number 2014-1

loop_
_space_group_symop_operation_xyz
'x, y, z'
'-x, -y, -z'

loop_
_atom_site_label
_atom_site_type_symbol
_atom_site_fract_x
_atom_site_fract_y
_atom_site_fract_z
_atom_site_U_iso_or_equiv
_atom_site_adp_type
_atom_site_occupancy
_atom_site_site_symmetry_order
_atom_site_calc_flag
_atom_site_refinement_flags_posn
_atom_site_refinement_flags_adp
C1 C 0.0500(3) 0.2651(2) -0.1423(2) 0.0153(6) Uani 1 1 d . .
H1 H 0.0568 0.2380 -0.2047 0.018 Uiso 1 1 calc R U
C2 C -0.0989(3) 0.3154(2) -0.1024(2) 0.0160(6) Uani 1 1 d . .
H2 H -0.1918 0.3228 -0.1389 0.019 Uiso 1 1 calc R U
C3 C -0.1108(3) 0.3548(2) -0.0089(2) 0.0145(5) Uani 1 1 d . .
H3 H -0.2116 0.3882 0.0169 0.017 Uiso 1 1 calc R U
C4 C 0.0276(3) 0.3447(2) 0.0471(2) 0.0120(5) Uani 1 1 d . .
C5 C 0.1816(3) 0.2966(2) 0.0059(2) 0.0111(5) Uani 1 1 d . .
C6 C 0.1890(3) 0.2557(2) -0.0880(2) 0.0124(5) Uani 1 1 d . .
C7 C 0.3479(3) 0.2004(2) -0.1322(2) 0.0135(5) Uani 1 1 d . .
C8 C 0.3376(3) 0.2918(2) 0.05698(19) 0.0100(5) Uani 1 1 d . .
C9 C 0.4844(3) 0.1702(2) -0.0644(2) 0.0117(5) Uani 1 1 d . .
C10 C 0.4727(3) 0.2079(2) 0.03145(19) 0.0108(5) Uani 1 1 d . .
C11 C 0.6163(3) 0.0985(2) -0.0954(2) 0.0147(5) Uani 1 1 d . .
H11 H 0.6255 0.0771 -0.1606 0.018 Uiso 1 1 calc R U
C12 C 0.7342(3) 0.0591(2) -0.0279(2) 0.0156(6) Uani 1 1 d . .
H12 H 0.8236 0.0116 -0.0484 0.019 Uiso 1 1 calc R U
C13 C 0.7213(3) 0.0894(2) 0.0696(2) 0.0133(5) Uani 1 1 d . .
H13 H 0.7988 0.0594 0.1150 0.016 Uiso 1 1 calc R U
C14 C 0.5922(3) 0.1647(2) 0.10005(19) 0.0098(5) Uani 1 1 d . .
C15 C -0.1396(3) 0.4288(2) 0.1813(2) 0.0120(5) Uani 1 1 d . .
H15A H -0.2250 0.3746 0.1940 0.014 Uiso 1 1 calc R U
H15B H -0.1749 0.4920 0.1315 0.014 Uiso 1 1 calc R U
C16 C -0.1146(3) 0.4665(2) 0.2807(2) 0.0120(5) Uani 1 1 d . .
H16A H -0.0252 0.5178 0.2683 0.014 Uiso 1 1 calc R U
H16B H -0.2164 0.5050 0.3076 0.014 Uiso 1 1 calc R U
C17 C -0.1381(3) 0.3812(2) 0.4597(2) 0.0130(5) Uani 1 1 d . .
H17A H -0.2593 0.3803 0.4679 0.016 Uiso 1 1 calc R U
H17B H -0.1082 0.4519 0.4750 0.016 Uiso 1 1 calc R U
C18 C -0.0654(3) 0.2852(2) 0.5334(2) 0.0133(5) Uani 1 1 d . .
H18A H -0.0832 0.2146 0.5127 0.016 Uiso 1 1 calc R U
H18B H -0.1206 0.2853 0.6034 0.016 Uiso 1 1 calc R U
C19 C 0.2436(3) 0.1583(2) 0.5657(2) 0.0128(5) Uani 1 1 d . .
H19A H 0.2261 0.1357 0.6405 0.015 Uiso 1 1 calc R U
H19B H 0.1874 0.1077 0.5338 0.015 Uiso 1 1 calc R U
C20 C 0.4282(3) 0.1538(2) 0.52835(19) 0.0125(5) Uani 1 1 d . .
H20A H 0.4800 0.2152 0.5480 0.015 Uiso 1 1 calc R U
H20B H 0.4814 0.0842 0.5600 0.015 Uiso 1 1 calc R U
C21 C 0.6251(3) 0.1636(2) 0.3761(2) 0.0128(5) Uani 1 1 d . .
H21A H 0.6910 0.1174 0.4258 0.015 Uiso 1 1 calc R U
H21B H 0.6604 0.2396 0.3667 0.015 Uiso 1 1 calc R U
C22 C 0.6566(3) 0.1216(2) 0.2747(2) 0.0141(5) Uani 1 1 d . .
H22A H 0.7762 0.1158 0.2531 0.017 Uiso 1 1 calc R U
H22B H 0.6143 0.0477 0.2826 0.017 Uiso 1 1 calc R U
O1 O 0.0193(2) 0.37861(16) 0.14137(14) 0.0131(4) Uani 1 1 d . .
O2 O 0.5745(2) 0.19710(15) 0.19650(13) 0.0106(4) Uani 1 1 d . .
O3 O -0.0722(2) 0.36934(15) 0.35507(13) 0.0113(4) Uani 1 1 d . .
O4 O 0.4503(2) 0.16183(15) 0.41630(13) 0.0111(4) Uani 1 1 d . .
O5 O 0.3602(3) 0.17396(17) -0.21826(15) 0.0212(4) Uani 1 1 d . .
O6 O 0.3553(2) 0.35693(15) 0.11608(14) 0.0115(4) Uani 1 1 d . .
O7 O 0.4939(2) 0.41385(15) 0.32887(15) 0.0172(4) Uani 1 1 d . .
O8 O 0.4910(2) 0.57739(17) 0.20166(15) 0.0207(4) Uani 1 1 d . .
O9 O 0.2460(2) 0.52595(16) 0.31389(15) 0.0180(4) Uani 1 1 d . .
O10 O 0.4733(3) 0.59260(18) 0.37873(16) 0.0227(5) Uani 1 1 d . .
O11 O 0.0218(2) -0.01869(17) 0.25719(16) 0.0192(4) Uani 1 1 d . .
O12 O 0.2305(3) -0.04405(17) 0.36931(18) 0.0287(5) Uani 1 1 d . .
O13 O 0.0404(2) 0.11341(17) 0.36745(15) 0.0200(4) Uani 1 1 d . .
O14 O 0.2441(3) 0.10231(17) 0.22655(16) 0.0224(5) Uani 1 1 d . .
S1 S 0.15865(8) 0.30111(5) 0.53029(5) 0.01186(13) Uani 1 1 d . .
Cl1 Cl 0.42757(7) 0.53021(5) 0.30524(5) 0.01267(13) Uani 1 1 d . .
Cl2 Cl 0.13399(7) 0.03609(5) 0.30544(5) 0.01156(13) Uani 1 1 d . .
Pb1 Pb 0.24115(2) 0.29766(2) 0.31017(2) 0.00885(4) Uani 1 1 d . .

loop_
_atom_site_aniso_label
_atom_site_aniso_U_11
_atom_site_aniso_U_22
_atom_site_aniso_U_33
_atom_site_aniso_U_23
_atom_site_aniso_U_13
_atom_site_aniso_U_12
C1 0.0225(14) 0.0127(14) 0.0114(13) -0.0001(10) -0.0052(11) -0.0037(11)
C2 0.0154(13) 0.0151(14) 0.0173(14) 0.0040(11) -0.0077(11) -0.0050(11)
C3 0.0115(13) 0.0122(14) 0.0180(14) 0.0029(11) -0.0024(10) -0.0011(10)
C4 0.0150(13) 0.0075(12) 0.0122(12) 0.0025(10) -0.0015(10) -0.0028(10)
C5 0.0105(12) 0.0081(13) 0.0137(13) 0.0027(10) -0.0028(10) -0.0015(10)
C6 0.0165(13) 0.0080(13) 0.0117(13) 0.0025(10) -0.0020(10) -0.0027(10)
C7 0.0197(14) 0.0084(13) 0.0123(13) -0.0008(10) -0.0011(10) -0.0034(10)
C8 0.0122(12) 0.0088(13) 0.0073(12) 0.0035(10) 0.0016(9) -0.0042(10)
C9 0.0143(13) 0.0082(13) 0.0121(12) 0.0005(10) -0.0006(10) -0.0032(10)
C10 0.0101(12) 0.0097(13) 0.0117(12) -0.0001(10) 0.0014(10) -0.0022(10)
C11 0.0199(14) 0.0132(14) 0.0110(13) -0.0041(10) 0.0022(10) -0.0021(11)
C12 0.0146(13) 0.0117(14) 0.0189(14) -0.0039(11) 0.0041(11) 0.0023(11)
C13 0.0110(13) 0.0119(14) 0.0159(13) -0.0003(10) -0.0007(10) 0.0007(10)
C14 0.0115(12) 0.0086(13) 0.0089(12) -0.0011(9) 0.0012(9) -0.0024(10)
C15 0.0068(12) 0.0130(13) 0.0147(13) -0.0005(10) 0.0002(10) 0.0026(10)
C16 0.0084(12) 0.0093(13) 0.0172(13) -0.0004(10) -0.0007(10) 0.0018(10)
C17 0.0129(13) 0.0127(14) 0.0143(13) -0.0069(10) 0.0001(10) 0.0019(10)
C18 0.0111(12) 0.0150(14) 0.0129(13) -0.0016(10) 0.0008(10) -0.0006(10)
C19 0.0160(13) 0.0117(13) 0.0094(12) 0.0003(10) -0.0012(10) 0.0012(10)
C20 0.0150(13) 0.0145(14) 0.0078(12) -0.0005(10) -0.0034(10) 0.0006(10)
C21 0.0090(12) 0.0140(14) 0.0149(13) -0.0007(10) -0.0034(10) 0.0020(10)
C22 0.0117(13) 0.0153(14) 0.0138(13) 0.0003(11) -0.0038(10) 0.0055(10)
O1 0.0093(9) 0.0166(10) 0.0131(9) -0.0033(7) -0.0012(7) 0.0037(7)
O2 0.0112(9) 0.0099(9) 0.0104(9) -0.0008(7) -0.0026(7) 0.0021(7)
O3 0.0120(9) 0.0106(9) 0.0097(9) -0.0003(7) 0.0003(7) 0.0038(7)
O4 0.0102(9) 0.0141(10) 0.0088(9) -0.0016(7) -0.0015(7) 0.0009(7)
O5 0.0266(11) 0.0244(12) 0.0145(10) -0.0087(8) -0.0049(8) 0.0023(9)
O6 0.0119(9) 0.0105(9) 0.0124(9) -0.0018(7) -0.0017(7) -0.0012(7)
O7 0.0126(9) 0.0101(10) 0.0283(11) -0.0010(8) -0.0045(8) 0.0018(7)
O8 0.0218(10) 0.0201(11) 0.0184(10) 0.0012(8) 0.0019(8) -0.0060(8)
O9 0.0105(9) 0.0163(10) 0.0263(11) -0.0013(8) -0.0027(8) 0.0009(8)
O10 0.0221(11) 0.0232(12) 0.0263(11) -0.0125(9) -0.0022(9) -0.0044(9)
O11 0.0146(10) 0.0206(11) 0.0254(11) -0.0109(9) -0.0040(8) -0.0011(8)
O12 0.0304(12) 0.0153(11) 0.0411(13) 0.0037(10) -0.0206(10) 0.0018(9)
O13 0.0190(10) 0.0221(11) 0.0196(10) -0.0106(8) 0.0036(8) 0.0001(8)
O14 0.0270(11) 0.0153(11) 0.0233(11) -0.0069(8) 0.0123(9) -0.0080(8)
S1 0.0127(3) 0.0107(3) 0.0125(3) -0.0030(2) -0.0017(2) 0.0005(2)
Cl1 0.0099(3) 0.0112(3) 0.0168(3) -0.0028(2) -0.0008(2) -0.0001(2)
Cl2 0.0094(3) 0.0103(3) 0.0147(3) -0.0020(2) -0.0006(2) 0.0002(2)
Pb1 0.00830(6) 0.00851(6) 0.00932(6) -0.00076(4) -0.00077(4) 0.00024(4)

loop_
_atom_type_symbol
_atom_type_description
_atom_type_scat_dispersion_real
_atom_type_scat_dispersion_imag
_atom_type_scat_source
C C 0.0033 0.0016 'International Tables Vol C Tables 4.2.6.8 and 6.1.1.4'
H H 0.0000 0.0000 'International Tables Vol C Tables 4.2.6.8 and 6.1.1.4'
O O 0.0106 0.0060 'International Tables Vol C Tables 4.2.6.8 and 6.1.1.4'
S S 0.1246 0.1234 'International Tables Vol C Tables 4.2.6.8 and 6.1.1.4'
Cl Cl 0.1484 0.1585 'International Tables Vol C Tables 4.2.6.8 and 6.1.1.4'
Pb Pb -3.3944 10.1111 'International Tables Vol C Tables 4.2.6.8 and 6.1.1.4'

loop_
_geom_angle_atom_site_label_1
_geom_angle_atom_site_label_2
_geom_angle_atom_site_label_3
_geom_angle
C2 C1 C6 119.3(3)
C2 C1 H1 120.3
C6 C1 H1 120.3
C3 C2 C1 120.7(2)
C3 C2 H2 119.6
C1 C2 H2 119.6
C2 C3 C4 120.5(3)
C2 C3 H3 119.7
C4 C3 H3 119.7
O1 C4 C3 122.3(2)
O1 C4 C5 118.3(2)
C3 C4 C5 119.4(2)
C6 C5 C4 118.8(2)
C6 C5 C8 119.0(2)
C4 C5 C8 122.2(2)
C1 C6 C5 121.2(2)
C1 C6 C7 118.3(2)
C5 C6 C7 120.5(2)
O5 C7 C9 121.2(2)
O5 C7 C6 120.8(2)
C9 C7 C6 117.8(2)
O6 C8 C10 121.1(2)
O6 C8 C5 121.4(2)
C10 C8 C5 117.5(2)
C11 C9 C10 121.4(2)
C11 C9 C7 118.2(2)
C10 C9 C7 120.3(2)
C9 C10 C14 118.6(2)
C9 C10 C8 119.3(2)
C14 C10 C8 122.2(2)
C12 C11 C9 119.0(2)
C12 C11 H11 120.5
C9 C11 H11 120.5
C13 C12 C11 121.2(2)
C13 C12 H12 119.4
C11 C12 H12 119.4
C12 C13 C14 120.2(2)
C12 C13 H13 119.9
C14 C13 H13 119.9
O2 C14 C13 122.2(2)
O2 C14 C10 118.3(2)
C13 C14 C10 119.5(2)
O1 C15 C16 107.4(2)
O1 C15 H15A 110.2
C16 C15 H15A 110.2
O1 C15 H15B 110.2
C16 C15 H15B 110.2
H15A C15 H15B 108.5
O3 C16 C15 108.7(2)
O3 C16 H16A 109.9
C15 C16 H16A 109.9
O3 C16 H16B 109.9
C15 C16 H16B 109.9
H16A C16 H16B 108.3
O3 C17 C18 108.6(2)
O3 C17 H17A 110.0
C18 C17 H17A 110.0
O3 C17 H17B 110.0
C18 C17 H17B 110.0
H17A C17 H17B 108.3
C17 C18 S1 108.86(18)
C17 C18 H18A 109.9
S1 C18 H18A 109.9
C17 C18 H18B 109.9
S1 C18 H18B 109.9
H18A C18 H18B 108.3
C20 C19 S1 108.38(18)
C20 C19 H19A 110.0
S1 C19 H19A 110.0
C20 C19 H19B 110.0
S1 C19 H19B 110.0
H19A C19 H19B 108.4
O4 C20 C19 109.0(2)
O4 C20 H20A 109.9
C19 C20 H20A 109.9
O4 C20 H20B 109.9
C19 C20 H20B 109.9
H20A C20 H20B 108.3
O4 C21 C22 111.3(2)
O4 C21 H21A 109.4
C22 C21 H21A 109.4
O4 C21 H21B 109.4
C22 C21 H21B 109.4
H21A C21 H21B 108.0
O2 C22 C21 110.0(2)
O2 C22 H22A 109.7
C21 C22 H22A 109.7
O2 C22 H22B 109.7
C21 C22 H22B 109.7
H22A C22 H22B 108.2
C4 O1 C15 117.21(19)
C14 O2 C22 114.88(19)
C17 O3 C16 112.22(19)
C17 O3 Pb1 121.06(14)
C16 O3 Pb1 110.24(13)
C21 O4 C20 111.15(18)
C21 O4 Pb1 116.91(13)
C20 O4 Pb1 117.77(14)
C8 O6 Pb1 116.50(15)
Cl1 O7 Pb1 103.30(9)
C19 S1 C18 103.46(12)
C19 S1 Pb1 92.90(9)
C18 S1 Pb1 95.98(9)
O10 Cl1 O8 110.97(12)
O10 Cl1 O9 110.47(12)
O8 Cl1 O9 110.11(12)
O10 Cl1 O7 109.49(12)
O8 Cl1 O7 109.60(12)
O9 Cl1 O7 106.08(11)
O12 Cl2 O11 110.37(13)
O12 Cl2 O14 109.90(13)
O11 Cl2 O14 109.84(12)
O12 Cl2 O13 109.81(13)
O11 Cl2 O13 110.19(12)
O14 Cl2 O13 106.67(12)
O6 Pb1 O4 113.45(5)
O6 Pb1 O7 79.39(6)
O4 Pb1 O7 72.68(6)
O6 Pb1 O3 113.26(5)
O4 Pb1 O3 132.92(5)
O7 Pb1 O3 121.88(6)
O6 Pb1 S1 161.00(4)
O4 Pb1 S1 69.68(4)
O7 Pb1 S1 84.06(5)
O3 Pb1 S1 68.21(4)

loop_
_geom_bond_atom_site_label_1
_geom_bond_atom_site_label_2
_geom_bond_distance
C1 C2 1.387(4)
C1 C6 1.391(4)
C1 H1 0.9300
C2 C3 1.385(4)
C2 H2 0.9300
C3 C4 1.399(4)
C3 H3 0.9300
C4 O1 1.366(3)
C4 C5 1.414(4)
C5 C6 1.403(4)
C5 C8 1.493(3)
C6 C7 1.496(4)
C7 O5 1.219(3)
C7 C9 1.488(4)
C8 O6 1.229(3)
C8 C10 1.479(4)
C9 C11 1.386(4)
C9 C10 1.404(4)
C10 C14 1.413(3)
C11 C12 1.386(4)
C11 H11 0.9300
C12 C13 1.383(4)
C12 H12 0.9300
C13 C14 1.397(4)
C13 H13 0.9300
C14 O2 1.379(3)
C15 O1 1.450(3)
C15 C16 1.500(4)
C15 H15A 0.9700
C15 H15B 0.9700
C16 O3 1.446(3)
C16 H16A 0.9700
C16 H16B 0.9700
C17 O3 1.439(3)
C17 C18 1.515(4)
C17 H17A 0.9700
C17 H17B 0.9700
C18 S1 1.826(3)
C18 H18A 0.9700
C18 H18B 0.9700
C19 C20 1.507(4)
C19 S1 1.820(3)
C19 H19A 0.9700
C19 H19B 0.9700
C20 O4 1.450(3)
C20 H20A 0.9700
C20 H20B 0.9700
C21 O4 1.441(3)
C21 C22 1.495(4)
C21 H21A 0.9700
C21 H21B 0.9700
C22 O2 1.446(3)
C22 H22A 0.9700
C22 H22B 0.9700
O3 Pb1 2.6334(17)
O4 Pb1 2.6239(17)
O6 Pb1 2.6003(17)
O7 Cl1 1.4678(19)
O7 Pb1 2.6284(18)
O8 Cl1 1.431(2)
O9 Cl1 1.4581(19)
O10 Cl1 1.426(2)
O11 Cl2 1.432(2)
O12 Cl2 1.423(2)
O13 Cl2 1.454(2)
O14 Cl2 1.450(2)
S1 Pb1 2.8950(7)
